data_2211754
loop_
_publ_author_name
'van Blerk, Charmaine'
'Kruger, Gert J.'

_publ_section_title
;
 Butane-1,4-diammonium dibromide
;
_journal_coeditor_code CF2076
_journal_issue 1
_journal_name_full 'Acta Crystallographica Section E'
_journal_page_first o342
_journal_page_last o344
_journal_paper_doi 10.1107/S1600536806053736
_journal_volume 63
_journal_year 2007
_chemical_formula_iupac 'C4 H14 N2 2+ , 2 Br -'
_chemical_formula_moiety 'C4 H14 N2 2+ , 2 Br -'
_chemical_formula_sum 'C4 H14 Br2 N2'
_chemical_formula_weight 249.99
_chemical_name_common 'Putrescine dibromide'
_chemical_name_systematic
;
Butane-1,4-diammonium dibromide
;
_space_group_IT_number 14
_symmetry_cell_setting monoclinic
_symmetry_space_group_name_Hall '-P 2ybc'
_symmetry_space_group_name_H-M 'P 1 21/c 1'
_atom_sites_solution_hydrogens geom
_atom_sites_solution_primary direct
_atom_sites_solution_secondary difmap
_audit_creation_method SHELXL-97
_cell_angle_alpha 90.00
_cell_angle_beta 93.037(4)
_cell_angle_gamma 90.00
_cell_formula_units_Z 2
_cell_length_a 4.7107(9)
_cell_length_b 8.5491(15)
_cell_length_c 11.229(2)
_cell_measurement_reflns_used 669
_cell_measurement_temperature 293(2)
_cell_measurement_theta_max 28.3
_cell_measurement_theta_min 3.0
_cell_volume 451.58(14)
_computing_cell_refinement 'SAINT-Plus (Bruker, 1999)'
_computing_data_collection 'SMART (Bruker, 1998)'
_computing_data_reduction SAINT-Plus
_computing_molecular_graphics
;
ORTEP-3 for Windows (Farrugia, 1997) and MERCURY (Bruno <i>et al.</i>,
2002)
;
_computing_publication_material
;
WinGX (Farrugia, 1999), PLATON (Spek, 2003) and pubICIF
(Westrip, 2006)
;
_computing_structure_refinement 'SHELXL97 (Sheldrick, 1997)'
_computing_structure_solution 'SHELXS97 (Sheldrick, 1997)'
_diffrn_ambient_temperature 293(2)
_diffrn_measured_fraction_theta_full 0.996
_diffrn_measured_fraction_theta_max 0.996
_diffrn_measurement_device_type 'Bruker SMART CCD area-detector'
_diffrn_measurement_method '\f and \w'
_diffrn_radiation_monochromator graphite
_diffrn_radiation_source 'fine-focus sealed tube'
_diffrn_radiation_type MoK\a
_diffrn_radiation_wavelength 0.71073
_diffrn_reflns_av_R_equivalents 0.0244
_diffrn_reflns_av_sigmaI/netI 0.0329
_diffrn_reflns_limit_h_max 6
_diffrn_reflns_limit_h_min -6
_diffrn_reflns_limit_k_max 11
_diffrn_reflns_limit_k_min -6
_diffrn_reflns_limit_l_max 14
_diffrn_reflns_limit_l_min -11
_diffrn_reflns_number 2321
_diffrn_reflns_theta_full 28.28
_diffrn_reflns_theta_max 28.28
_diffrn_reflns_theta_min 3.00
_diffrn_standards_number 0
_exptl_absorpt_coefficient_mu 8.900
_exptl_absorpt_correction_T_max 0.190
_exptl_absorpt_correction_T_min 0.056
_exptl_absorpt_correction_type multi-scan
_exptl_absorpt_process_details '(SADABS; Sheldrick, 2004)'
_exptl_crystal_colour colourless
_exptl_crystal_density_diffrn 1.839
_exptl_crystal_density_method 'not measured'
_exptl_crystal_description Block
_exptl_crystal_F_000 244
_exptl_crystal_size_max 0.44
_exptl_crystal_size_mid 0.30
_exptl_crystal_size_min 0.28
_refine_diff_density_max 1.498
_refine_diff_density_min -1.640
_refine_ls_extinction_coef 0.45(3)
_refine_ls_extinction_expression Fc^*^=kFc[1+0.001xFc^2^\l^3^/sin(2\q)]^-1/4^
_refine_ls_extinction_method SHELXL97
_refine_ls_goodness_of_fit_ref 0.989
_refine_ls_hydrogen_treatment constr
_refine_ls_matrix_type full
_refine_ls_number_parameters 39
_refine_ls_number_reflns 1113
_refine_ls_number_restraints 0
_refine_ls_restrained_S_all 0.989
_refine_ls_R_factor_all 0.0523
_refine_ls_R_factor_gt 0.0453
_refine_ls_shift/su_max 0.000
_refine_ls_shift/su_mean 0.000
_refine_ls_structure_factor_coef Fsqd
_refine_ls_weighting_details 'calc w=1/[\s^2^(Fo^2^)+(0.0984P)^2^] where P=(Fo^2^+2Fc^2^)/3'
_refine_ls_weighting_scheme calc
_refine_ls_wR_factor_gt 0.1247
_refine_ls_wR_factor_ref 0.1307
_reflns_number_gt 942
_reflns_number_total 1113
_reflns_threshold_expression I>2\s(I)
_cod_data_source_file cf2076.cif
_cod_data_source_block I
_cod_original_cell_volume 451.57(14)
_cod_original_sg_symbol_H-M 'P 21/c'
_cod_database_code 2211754
_cod_database_fobs_code 2211754

loop_
_symmetry_equiv_pos_as_xyz
'x, y, z'
'-x, y+1/2, -z+1/2'
'-x, -y, -z'
'x, -y-1/2, z-1/2'

loop_
_atom_site_type_symbol
_atom_site_label
_atom_site_fract_x
_atom_site_fract_y
_atom_site_fract_z
_atom_site_U_iso_or_equiv
_atom_site_adp_type
_atom_site_calc_flag
_atom_site_refinement_flags
_atom_site_occupancy
C C1 0.5747(8) 0.3000(4) 0.5718(4) 0.0324(8) Uani d . 1
H H1A 0.6773 0.2556 0.5073 0.039 Uiso calc R 1
H H1B 0.7129 0.3337 0.6337 0.039 Uiso calc R 1
C C2 0.4044(9) 0.4393(5) 0.5263(4) 0.0331(9) Uani d . 1
H H2A 0.3059 0.4855 0.5913 0.040 Uiso calc R 1
H H2B 0.2630 0.4053 0.4659 0.040 Uiso calc R 1
N N1 0.3869(8) 0.1784(4) 0.6208(4) 0.0366(8) Uani d . 1
H H1C 0.4915 0.0970 0.6459 0.055 Uiso calc R 1
H H1D 0.2600 0.1475 0.5641 0.055 Uiso calc R 1
H H1E 0.2971 0.2181 0.6817 0.055 Uiso calc R 1
Br Br1 0.11369(9) 0.09905(4) 0.33855(4) 0.0370(3) Uani d . 1

loop_
_atom_site_aniso_label
_atom_site_aniso_U_11
_atom_site_aniso_U_22
_atom_site_aniso_U_33
_atom_site_aniso_U_12
_atom_site_aniso_U_13
_atom_site_aniso_U_23
C1 0.0310(18) 0.0311(18) 0.035(2) 0.0005(15) 0.0007(15) 0.0005(16)
C2 0.035(2) 0.0295(17) 0.035(2) 0.0013(16) 0.0034(16) 0.0034(16)
N1 0.0414(19) 0.0280(16) 0.0407(19) -0.0001(14) 0.0041(14) 0.0020(14)
Br1 0.0416(4) 0.0366(4) 0.0327(4) -0.00146(15) 0.0021(2) 0.00391(14)

loop_
_atom_type_symbol
_atom_type_description
_atom_type_scat_dispersion_real
_atom_type_scat_dispersion_imag
_atom_type_scat_source
C C 0.0033 0.0016 'International Tables Vol C Tables 4.2.6.8 and 6.1.1.4'
H H 0.0000 0.0000 'International Tables Vol C Tables 4.2.6.8 and 6.1.1.4'
N N 0.0061 0.0033 'International Tables Vol C Tables 4.2.6.8 and 6.1.1.4'
Br Br -0.2901 2.4595 'International Tables Vol C Tables 4.2.6.8 and 6.1.1.4'

loop_
_geom_angle_atom_site_label_1
_geom_angle_atom_site_label_2
_geom_angle_atom_site_label_3
_geom_angle_site_symmetry_1
_geom_angle_site_symmetry_3
_geom_angle
N1 C1 C2 . . 111.1(3)
N1 C1 H1A . . 109.4
C2 C1 H1A . . 109.4
N1 C1 H1B . . 109.4
C2 C1 H1B . . 109.4
H1A C1 H1B . . 108.0
C1 C2 C2 . 3_666 110.9(4)
C1 C2 H2A . . 109.5
C2 C2 H2A 3_666 . 109.5
C1 C2 H2B . . 109.5
C2 C2 H2B 3_666 . 109.5
H2A C2 H2B . . 108.1
C1 N1 H1C . . 109.5
C1 N1 H1D . . 109.5
H1C N1 H1D . . 109.5
C1 N1 H1E . . 109.5
H1C N1 H1E . . 109.5
H1D N1 H1E . . 109.5

loop_
_geom_bond_atom_site_label_1
_geom_bond_atom_site_label_2
_geom_bond_site_symmetry_2
_geom_bond_distance
C1 N1 . 1.489(5)
C1 C2 . 1.510(5)
C1 H1A . 0.970
C1 H1B . 0.970
C2 C2 3_666 1.514(8)
C2 H2A . 0.970
C2 H2B . 0.970
N1 H1C . 0.890
N1 H1D . 0.890
N1 H1E . 0.890

loop_
_geom_hbond_atom_site_label_D
_geom_hbond_atom_site_label_H
_geom_hbond_atom_site_label_A
_geom_hbond_site_symmetry_A
_geom_hbond_distance_DH
_geom_hbond_distance_HA
_geom_hbond_distance_DA
_geom_hbond_angle_DHA
N1 H1C Br1 3_656 0.89 2.50 3.355(4) 160.6
N1 H1D Br1 . 0.89 2.62 3.425(4) 150.3
N1 H1E Br1 4_566 0.89 2.54 3.404(4) 163.8
N1 H1C Br1 3_556 0.89 3.32 3.393(3) 87.1
N1 H1D Br1 3_556 0.89 2.99 3.393(3) 109.5
N1 H1E Br1 3_556 0.89 3.33 3.393(3) 86.3

loop_
_geom_torsion_atom_site_label_1
_geom_torsion_atom_site_label_2
_geom_torsion_atom_site_label_3
_geom_torsion_atom_site_label_4
_geom_torsion_site_symmetry_4
_geom_torsion
N1 C1 C2 C2 3_666 -178.5(4)
